data_4087798
loop_
_publ_author_name
'Allouch, Fatima'
'Dwadnia, Nejib'
'Vologdin, Nikolay V.'
'Svyaschenko, Yurii V.'
'Cattey, H\'el\`ene'
'Penouilh, Marie-Jos\'e'
'Roger, Julien'
'Naoufal, Daoud'
'Ben Salem, Ridha'
'Pirio, Nadine'
'Hierso, Jean-Cyrille'

_publ_section_title
;
 Converging and Diverging Synthetic Strategies to Tetradentate
 (N,N&#x2032;)-Diaminomethyl,(P,P&#x2032;)-Ferrocenyl Ligands: Influence
 of tert-Butyl Groups on Ferrocene Backbone Conformation
;
_journal_issue 20
_journal_name_full Organometallics
_journal_page_first 5015
_journal_paper_doi 10.1021/acs.organomet.5b00601
_journal_volume 34
_journal_year 2015
_chemical_formula_moiety 'C52 H62 Fe N2 P2, 0.39(H2 O)'
_chemical_formula_sum 'C52 H62.78 Fe N2 O0.39 P2'
_chemical_formula_weight 839.85
_space_group_crystal_system triclinic
_space_group_IT_number 2
_space_group_name_Hall '-P 1'
_space_group_name_H-M_alt 'P -1'
_symmetry_space_group_name_Hall '-P 1'
_atom_sites_solution_hydrogens mixed
_atom_sites_solution_primary iterative
_cell_angle_alpha 81.815(3)
_cell_angle_beta 79.862(2)
_cell_angle_gamma 66.051(2)
_cell_formula_units_Z 2
_cell_length_a 10.1411(8)
_cell_length_b 11.6988(10)
_cell_length_c 21.3218(17)
_cell_measurement_reflns_used 9714
_cell_measurement_temperature 100
_cell_measurement_theta_max 27.42
_cell_measurement_theta_min 2.92
_cell_volume 2268.6(3)
_computing_cell_refinement 'SAINT (Bruker, 2013)'
_computing_data_collection 'APEX2 (Bruker, 2014)'
_computing_data_reduction 'SAINT (Bruker, 2013)'
_computing_molecular_graphics 'Olex2 (Dolomanov et al., 2009)'
_computing_publication_material 'Olex2 (Dolomanov et al., 2009)'
_computing_structure_refinement 'SHELXL-97 (Sheldrick, 2008)'
_computing_structure_solution
;
Superflip (Palatinus & Chapuis, 2007;Palatinus & van der Lee, 2008;
Palatinus et al., 2012)
;
_diffrn_ambient_temperature 100
_diffrn_detector CMOS
_diffrn_detector_area_resol_mean '1024 x 1024'
_diffrn_detector_type 'Photon 100'
_diffrn_measured_fraction_theta_full 0.997
_diffrn_measured_fraction_theta_max 0.996
_diffrn_measurement_device '\k-geometry diffractometer'
_diffrn_measurement_device_type 'Bruker D8 Venture triumph Mo'
_diffrn_measurement_method '\f and \w scans'
_diffrn_radiation_collimation '0.6 mm'
_diffrn_radiation_monochromator 'TRIUMPH curved crystal'
_diffrn_radiation_probe x-ray
_diffrn_radiation_type MoK\a
_diffrn_radiation_wavelength 0.71073
_diffrn_reflns_av_R_equivalents 0.0538
_diffrn_reflns_av_unetI/netI 0.0334
_diffrn_reflns_Laue_measured_fraction_full 0.997
_diffrn_reflns_Laue_measured_fraction_max 0.996
_diffrn_reflns_limit_h_max 13
_diffrn_reflns_limit_h_min -13
_diffrn_reflns_limit_k_max 15
_diffrn_reflns_limit_k_min -15
_diffrn_reflns_limit_l_max 27
_diffrn_reflns_limit_l_min -27
_diffrn_reflns_number 98838
_diffrn_reflns_point_group_measured_fraction_full 0.997
_diffrn_reflns_point_group_measured_fraction_max 0.996
_diffrn_reflns_theta_full 25.242
_diffrn_reflns_theta_max 27.543
_diffrn_reflns_theta_min 2.921
_diffrn_source 'X-ray tube'
_diffrn_source_target Mo
_diffrn_source_type 'Siemens KFF Mo 2K-90C'
_diffrn_standards_number 0
_exptl_absorpt_coefficient_mu 0.441
_exptl_absorpt_correction_T_max 0.7456
_exptl_absorpt_correction_T_min 0.7115
_exptl_absorpt_correction_type multi-scan
_exptl_absorpt_process_details
'SADABS-2012/1 (Bruker,2012) was used for absorption correction. wR2(int) was 0.0634 before and 0.0548 after correction. The Ratio of minimum to maximum transmission is 0.9543. The \l/2 correction factor is 0.0015.'
_exptl_crystal_colour 'clear light orange'
_exptl_crystal_colour_lustre clear
_exptl_crystal_colour_modifier light
_exptl_crystal_colour_primary orange
_exptl_crystal_density_diffrn 1.229
_exptl_crystal_description prism
_exptl_crystal_F_000 896
_exptl_crystal_size_max 0.33
_exptl_crystal_size_mid 0.2
_exptl_crystal_size_min 0.08
_refine_diff_density_max 0.492
_refine_diff_density_min -0.251
_refine_diff_density_rms 0.055
_refine_ls_extinction_method none
_refine_ls_goodness_of_fit_ref 1.030
_refine_ls_hydrogen_treatment noref
_refine_ls_matrix_type full
_refine_ls_number_parameters 574
_refine_ls_number_reflns 10427
_refine_ls_number_restraints 0
_refine_ls_restrained_S_all 1.030
_refine_ls_R_factor_all 0.0551
_refine_ls_R_factor_gt 0.0364
_refine_ls_shift/su_max 0.001
_refine_ls_shift/su_mean 0.000
_refine_ls_structure_factor_coef Fsqd
_refine_ls_weighting_details 'w=1/[\s^2^(Fo^2^)+(0.0328P)^2^+1.3892P] where P=(Fo^2^+2Fc^2^)/3'
_refine_ls_weighting_scheme calc
_refine_ls_wR_factor_gt 0.0749
_refine_ls_wR_factor_ref 0.0817
_reflns_Friedel_coverage 0.000
_reflns_number_gt 8317
_reflns_number_total 10427
_reflns_threshold_expression 'I > 2\s(I)'
_cod_data_source_file om5b00601_si_003.cif
_cod_data_source_block comp15
_cod_database_code 4087798
_shelx_space_group_comment
;
The symmetry employed for this shelxl refinement is uniquely defined
by the following loop, which should always be used as a source of
symmetry information in preference to the above space-group names.
They are only intended as comments.
;
_shelx_estimated_absorpt_t_max 0.966
_shelx_estimated_absorpt_t_min 0.868
_olex2_refinement_description
;
1. Fixed Uiso
 At 1.2 times of:
  All C(H) groups, All C(H,H) groups, All C(H,H,H,H) groups, All O(H,H) groups
 At 1.5 times of:
  All C(H,H,H) groups
2. Others
 Fixed Sof: H32A(0.61) H32B(0.61) H32C(0.39) H32D(0.39) N2(0.61) C36(0.61)
 H36A(0.61) H36B(0.61) C35(0.61) H35A(0.61) H35B(0.61) C34(0.61) H34A(0.61)
 H34B(0.61) C33(0.61) H33A(0.61) H33B(0.61) N2B(0.39) C36B(0.39) H36C(0.39)
 H36D(0.39) C35B(0.39) H35C(0.39) H35D(0.39) C34B(0.39) H34C(0.39) H34D(0.39)
 C33B(0.39) H33C(0.39) H33D(0.39) O(0.39) HA(0.39) HB(0.39)
3.a Riding coordinates:
 O(HA,HB)
3.b Secondary CH2 refined with riding coordinates:
 C32(H32A,H32B), C32(H32C,H32D), C36(H36A,H36B), C35(H35A,H35B), C34(H34A,
 H34B), C33(H33A,H33B), C36B(H36C,H36D), C35B(H35C,H35D), C34B(H34C,H34D),
 C33B(H33C,H33D), C11(H11A,H11B), C12(H12A,H12B), C13(H13A,H13B), C14(H14A,
 H14B), C15(H15A,H15B)
3.c Aromatic/amide H refined with riding coordinates:
 C3(H3), C5(H5), C7(H7), C9(H9), C21(H21), C20(H20), C19(H19), C18(H18),
 C17(H17), C23(H23), C24(H24), C25(H25), C26(H26), C27(H27), C38(H38), C39(H39),
  C40(H40), C41(H41), C42(H42), C44(H44), C45(H45), C46(H46), C47(H47), C48(H48)
3.d Idealised Me refined as rotating group:
 C29(H29A,H29B,H29C), C30(H30A,H30B,H30C), C31(H31A,H31B,H31C), C50(H50A,H50B,
 H50C), C51(H51A,H51B,H51C), C52(H52A,H52B,H52C)
;
_shelx_shelxl_version_number 2014/7
_olex2_diffrn_ambient_temperature_device 'Oxford Cryosystems'
_olex2_exptl_crystal_mounting_method 'The crystal was mounted on a mylar loop with grease'
_olex2_submission_special_instructions 'No special instructions were received'

loop_
_space_group_symop_operation_xyz
'x, y, z'
'-x, -y, -z'

loop_
_atom_site_label
_atom_site_type_symbol
_atom_site_fract_x
_atom_site_fract_y
_atom_site_fract_z
_atom_site_U_iso_or_equiv
_atom_site_adp_type
_atom_site_occupancy
_atom_site_site_symmetry_order
_atom_site_calc_flag
_atom_site_refinement_flags_posn
_atom_site_refinement_flags_occupancy
_atom_site_disorder_assembly
_atom_site_disorder_group
C32 C 0.60457(18) 0.52263(15) 0.34472(8) 0.0180(3) Uani 1 1 d . . . .
H32A H 0.6252 0.5955 0.3233 0.022 Uiso 0.61 1 calc R P A 1
H32B H 0.4992 0.5518 0.3602 0.022 Uiso 0.61 1 calc R P A 1
H32C H 0.5646 0.6055 0.3207 0.022 Uiso 0.39 1 calc R P B 2
H32D H 0.5244 0.5147 0.3766 0.022 Uiso 0.39 1 calc R P B 2
N2 N 0.6901(3) 0.4668(3) 0.39929(13) 0.0187(5) Uani 0.61 1 d . P C 1
C36 C 0.8469(3) 0.4294(3) 0.38372(16) 0.0290(7) Uani 0.61 1 d . P C 1
H36A H 0.8710 0.4974 0.3580 0.035 Uiso 0.61 1 calc R P C 1
H36B H 0.8910 0.3530 0.3600 0.035 Uiso 0.61 1 calc R P C 1
C35 C 0.8984(10) 0.4039(9) 0.4497(5) 0.0407(17) Uani 0.61 1 d . P C 1
H35A H 0.9231 0.3149 0.4657 0.049 Uiso 0.61 1 calc R P C 1
H35B H 0.9848 0.4241 0.4480 0.049 Uiso 0.61 1 calc R P C 1
C34 C 0.7684(5) 0.4906(5) 0.4921(2) 0.0508(12) Uani 0.61 1 d . P C 1
H34A H 0.7936 0.5533 0.5084 0.061 Uiso 0.61 1 calc R P C 1
H34B H 0.7363 0.4419 0.5289 0.061 Uiso 0.61 1 calc R P C 1
C33 C 0.6492(4) 0.5548(4) 0.44838(17) 0.0287(7) Uani 0.61 1 d . P C 1
H33A H 0.5519 0.5666 0.4720 0.034 Uiso 0.61 1 calc R P C 1
H33B H 0.6487 0.6373 0.4295 0.034 Uiso 0.61 1 calc R P C 1
N2B N 0.7130(4) 0.5235(4) 0.37874(18) 0.0162(8) Uani 0.39 1 d . P C 2
C36B C 0.7773(6) 0.4050(5) 0.4174(2) 0.0260(10) Uani 0.39 1 d . P C 2
H36C H 0.8444 0.3374 0.3902 0.031 Uiso 0.39 1 calc R P C 2
H36D H 0.7010 0.3787 0.4424 0.031 Uiso 0.39 1 calc R P C 2
C35B C 0.8598(13) 0.4367(11) 0.4613(6) 0.035(3) Uani 0.39 1 d . P C 2
H35C H 0.8608 0.3873 0.5031 0.042 Uiso 0.39 1 calc R P C 2
H35D H 0.9614 0.4193 0.4417 0.042 Uiso 0.39 1 calc R P C 2
C34B C 0.7756(5) 0.5769(5) 0.4693(2) 0.0263(10) Uani 0.39 1 d . P C 2
H34C H 0.8400 0.6232 0.4558 0.032 Uiso 0.39 1 calc R P C 2
H34D H 0.7329 0.5916 0.5144 0.032 Uiso 0.39 1 calc R P C 2
C33B C 0.6554(5) 0.6183(5) 0.4258(3) 0.0230(10) Uani 0.39 1 d . P C 2
H33C H 0.5629 0.6187 0.4504 0.028 Uiso 0.39 1 calc R P C 2
H33D H 0.6386 0.7031 0.4045 0.028 Uiso 0.39 1 calc R P C 2
O O 0.9949(3) 0.4892(3) 0.29555(16) 0.0286(7) Uani 0.39 1 d . P D 2
HA H 0.9099 0.5150 0.3186 0.034 Uiso 0.39 1 d R P D 2
HB H 1.0290 0.5476 0.2905 0.034 Uiso 0.39 1 d R P D 2
Fe Fe 0.54438(2) 0.42682(2) 0.22355(2) 0.01078(6) Uani 1 1 d . . . .
P1 P 0.45457(4) 0.75102(4) 0.18341(2) 0.01436(9) Uani 1 1 d . . . .
P2 P 0.48999(5) 0.28755(4) 0.37711(2) 0.01649(9) Uani 1 1 d . . . .
N1 N 0.10445(14) 0.68871(12) 0.29706(6) 0.0164(3) Uani 1 1 d . . . .
C1 C 0.43023(16) 0.60488(14) 0.18629(7) 0.0129(3) Uani 1 1 d . . . .
C2 C 0.33957(16) 0.56514(14) 0.23694(7) 0.0134(3) Uani 1 1 d . . . .
C3 C 0.33145(16) 0.45631(14) 0.21853(7) 0.0138(3) Uani 1 1 d . . . .
H3 H 0.2797 0.4100 0.2434 0.017 Uiso 1 1 calc R . . .
C4 C 0.41246(16) 0.42729(14) 0.15723(7) 0.0139(3) Uani 1 1 d . . . .
C5 C 0.47526(16) 0.51798(14) 0.13801(7) 0.0129(3) Uani 1 1 d . . . .
H5 H 0.5372 0.5205 0.0993 0.015 Uiso 1 1 calc R . . .
C6 C 0.60243(16) 0.31989(14) 0.30661(7) 0.0131(3) Uani 1 1 d . . . .
C7 C 0.67499(16) 0.24614(14) 0.25336(7) 0.0133(3) Uani 1 1 d . . . .
H7 H 0.6644 0.1724 0.2459 0.016 Uiso 1 1 calc R . . .
C8 C 0.76569(16) 0.30076(14) 0.21325(7) 0.0140(3) Uani 1 1 d . . . .
C9 C 0.74580(16) 0.41115(14) 0.24104(7) 0.0150(3) Uani 1 1 d . . . .
H9 H 0.7913 0.4676 0.2238 0.018 Uiso 1 1 calc R . . .
C10 C 0.64694(16) 0.42406(14) 0.29871(7) 0.0140(3) Uani 1 1 d . . . .
C16 C 0.35988(17) 0.83685(14) 0.11410(7) 0.0150(3) Uani 1 1 d . . . .
C21 C 0.25582(17) 0.80806(15) 0.09232(8) 0.0170(3) Uani 1 1 d . . . .
H21 H 0.2343 0.7386 0.1123 0.020 Uiso 1 1 calc R . . .
C20 C 0.18334(17) 0.87999(16) 0.04172(8) 0.0210(4) Uani 1 1 d . . . .
H20 H 0.1128 0.8593 0.0274 0.025 Uiso 1 1 calc R . . .
C19 C 0.21325(18) 0.98180(16) 0.01198(8) 0.0236(4) Uani 1 1 d . . . .
H19 H 0.1641 1.0304 -0.0228 0.028 Uiso 1 1 calc R . . .
C18 C 0.31521(19) 1.01201(16) 0.03336(9) 0.0250(4) Uani 1 1 d . . . .
H18 H 0.3358 1.0819 0.0134 0.030 Uiso 1 1 calc R . . .
C17 C 0.38771(19) 0.94025(15) 0.08411(8) 0.0210(4) Uani 1 1 d . . . .
H17 H 0.4573 0.9620 0.0985 0.025 Uiso 1 1 calc R . . .
C22 C 0.64488(17) 0.71499(14) 0.14792(8) 0.0165(3) Uani 1 1 d . . . .
C23 C 0.74142(19) 0.71377(16) 0.18748(9) 0.0242(4) Uani 1 1 d . . . .
H23 H 0.7076 0.7296 0.2311 0.029 Uiso 1 1 calc R . . .
C24 C 0.8862(2) 0.68972(18) 0.16416(10) 0.0300(4) Uani 1 1 d . . . .
H24 H 0.9512 0.6872 0.1919 0.036 Uiso 1 1 calc R . . .
C25 C 0.93504(19) 0.66953(17) 0.10060(10) 0.0294(4) Uani 1 1 d . . . .
H25 H 1.0332 0.6559 0.0842 0.035 Uiso 1 1 calc R . . .
C26 C 0.84158(19) 0.66906(16) 0.06064(9) 0.0247(4) Uani 1 1 d . . . .
H26 H 0.8762 0.6534 0.0170 0.030 Uiso 1 1 calc R . . .
C27 C 0.69725(18) 0.69145(15) 0.08411(8) 0.0193(3) Uani 1 1 d . . . .
H27 H 0.6337 0.6907 0.0565 0.023 Uiso 1 1 calc R . . .
C11 C 0.26219(16) 0.62358(15) 0.29841(7) 0.0160(3) Uani 1 1 d . . . .
H11A H 0.2806 0.5574 0.3342 0.019 Uiso 1 1 calc R . . .
H11B H 0.3020 0.6841 0.3062 0.019 Uiso 1 1 calc R . . .
C12 C 0.06245(17) 0.81376(15) 0.26294(8) 0.0197(3) Uani 1 1 d . . . .
H12A H 0.0809 0.8077 0.2161 0.024 Uiso 1 1 calc R . . .
H12B H 0.1172 0.8597 0.2742 0.024 Uiso 1 1 calc R . . .
C13 C -0.10122(18) 0.87962(16) 0.28531(8) 0.0219(4) Uani 1 1 d . . . .
H13A H -0.1595 0.8814 0.2522 0.026 Uiso 1 1 calc R . . .
H13B H -0.1257 0.9667 0.2950 0.026 Uiso 1 1 calc R . . .
C14 C -0.12962(19) 0.79978(17) 0.34614(9) 0.0262(4) Uani 1 1 d . . . .
H14A H -0.1843 0.8531 0.3818 0.031 Uiso 1 1 calc R . . .
H14B H -0.1848 0.7514 0.3382 0.031 Uiso 1 1 calc R . . .
C15 C 0.02304(19) 0.71268(17) 0.36067(8) 0.0262(4) Uani 1 1 d . . . .
H15A H 0.0635 0.7540 0.3851 0.031 Uiso 1 1 calc R . . .
H15B H 0.0231 0.6340 0.3851 0.031 Uiso 1 1 calc R . . .
C28 C 0.40949(17) 0.33080(15) 0.11747(8) 0.0171(3) Uani 1 1 d . . . .
C29 C 0.4384(2) 0.20421(16) 0.15628(9) 0.0251(4) Uani 1 1 d . . . .
H29A H 0.5395 0.1671 0.1652 0.038 Uiso 1 1 calc GR . . .
H29B H 0.4214 0.1478 0.1318 0.038 Uiso 1 1 calc GR . . .
H29C H 0.3728 0.2168 0.1966 0.038 Uiso 1 1 calc GR . . .
C30 C 0.51720(18) 0.31540(16) 0.05635(8) 0.0206(4) Uani 1 1 d . . . .
H30A H 0.4883 0.3942 0.0292 0.031 Uiso 1 1 calc GR . . .
H30B H 0.5175 0.2484 0.0334 0.031 Uiso 1 1 calc GR . . .
H30C H 0.6149 0.2936 0.0673 0.031 Uiso 1 1 calc GR . . .
C31 C 0.25514(19) 0.38061(18) 0.09806(9) 0.0273(4) Uani 1 1 d . . . .
H31A H 0.1833 0.3957 0.1365 0.041 Uiso 1 1 calc GR . . .
H31B H 0.2471 0.3185 0.0742 0.041 Uiso 1 1 calc GR . . .
H31C H 0.2370 0.4593 0.0711 0.041 Uiso 1 1 calc GR . . .
C37 C 0.63180(19) 0.16730(16) 0.42138(8) 0.0203(4) Uani 1 1 d . . . .
C38 C 0.7806(2) 0.12491(17) 0.39992(9) 0.0255(4) Uani 1 1 d . . . .
H38 H 0.8138 0.1612 0.3609 0.031 Uiso 1 1 calc R . . .
C39 C 0.8812(2) 0.02993(19) 0.43495(10) 0.0336(5) Uani 1 1 d . . . .
H39 H 0.9822 0.0016 0.4197 0.040 Uiso 1 1 calc R . . .
C40 C 0.8334(2) -0.0228(2) 0.49193(10) 0.0382(5) Uani 1 1 d . . . .
H40 H 0.9016 -0.0885 0.5155 0.046 Uiso 1 1 calc R . . .
C41 C 0.6871(3) 0.0198(2) 0.51448(10) 0.0385(5) Uani 1 1 d . . . .
H41 H 0.6548 -0.0154 0.5541 0.046 Uiso 1 1 calc R . . .
C42 C 0.5862(2) 0.11436(19) 0.47948(9) 0.0294(4) Uani 1 1 d . . . .
H42 H 0.4855 0.1430 0.4953 0.035 Uiso 1 1 calc R . . .
C43 C 0.41802(17) 0.18600(15) 0.34827(7) 0.0158(3) Uani 1 1 d . . . .
C44 C 0.50435(18) 0.06482(15) 0.33030(8) 0.0192(3) Uani 1 1 d . . . .
H44 H 0.6059 0.0313 0.3327 0.023 Uiso 1 1 calc R . . .
C45 C 0.4437(2) -0.00713(17) 0.30898(9) 0.0254(4) Uani 1 1 d . . . .
H45 H 0.5039 -0.0888 0.2962 0.030 Uiso 1 1 calc R . . .
C46 C 0.2953(2) 0.03999(18) 0.30633(9) 0.0278(4) Uani 1 1 d . . . .
H46 H 0.2537 -0.0093 0.2917 0.033 Uiso 1 1 calc R . . .
C47 C 0.20785(19) 0.15876(18) 0.32507(9) 0.0262(4) Uani 1 1 d . . . .
H47 H 0.1059 0.1908 0.3237 0.031 Uiso 1 1 calc R . . .
C48 C 0.26872(18) 0.23123(16) 0.34583(8) 0.0203(4) Uani 1 1 d . . . .
H48 H 0.2078 0.3128 0.3586 0.024 Uiso 1 1 calc R . . .
C49 C 0.88304(17) 0.24020(15) 0.15930(8) 0.0176(3) Uani 1 1 d . . . .
C50 C 1.02916(18) 0.19010(18) 0.18686(9) 0.0266(4) Uani 1 1 d . . . .
H50A H 1.0447 0.2603 0.1998 0.040 Uiso 1 1 calc GR . . .
H50B H 1.1087 0.1473 0.1542 0.040 Uiso 1 1 calc GR . . .
H50C H 1.0267 0.1309 0.2241 0.040 Uiso 1 1 calc GR . . .
C51 C 0.86581(19) 0.12865(16) 0.13731(8) 0.0223(4) Uani 1 1 d . . . .
H51A H 0.8723 0.0649 0.1732 0.033 Uiso 1 1 calc GR . . .
H51B H 0.9432 0.0926 0.1025 0.033 Uiso 1 1 calc GR . . .
H51C H 0.7709 0.1570 0.1222 0.033 Uiso 1 1 calc GR . . .
C52 C 0.88673(19) 0.33532(17) 0.10221(8) 0.0238(4) Uani 1 1 d . . . .
H52A H 0.7951 0.3664 0.0840 0.036 Uiso 1 1 calc GR . . .
H52B H 0.9679 0.2946 0.0697 0.036 Uiso 1 1 calc GR . . .
H52C H 0.8995 0.4057 0.1165 0.036 Uiso 1 1 calc GR . . .

loop_
_atom_site_aniso_label
_atom_site_aniso_U_11
_atom_site_aniso_U_22
_atom_site_aniso_U_33
_atom_site_aniso_U_23
_atom_site_aniso_U_13
_atom_site_aniso_U_12
C32 0.0217(8) 0.0171(8) 0.0168(8) -0.0009(6) -0.0044(7) -0.0086(7)
N2 0.0189(14) 0.0193(14) 0.0161(13) -0.0052(11) -0.0056(11) -0.0032(12)
C36 0.0183(15) 0.0394(19) 0.0262(17) -0.0155(14) -0.0051(14) -0.0031(14)
C35 0.024(4) 0.054(4) 0.037(3) -0.022(3) -0.010(3) 0.000(3)
C34 0.036(2) 0.071(3) 0.033(2) -0.025(2) -0.0162(19) 0.003(2)
C33 0.0227(17) 0.039(2) 0.0243(18) -0.0163(16) -0.0032(13) -0.0071(16)
N2B 0.0181(19) 0.017(2) 0.0138(19) -0.0035(16) -0.0017(15) -0.0071(17)
C36B 0.028(3) 0.025(3) 0.023(3) -0.004(2) -0.006(2) -0.007(2)
C35B 0.035(8) 0.045(7) 0.025(5) -0.005(4) -0.016(5) -0.010(6)
C34B 0.027(3) 0.045(3) 0.014(2) -0.010(2) 0.0018(19) -0.021(2)
C33B 0.022(2) 0.027(3) 0.024(3) -0.015(2) 0.004(2) -0.012(2)
O 0.0191(16) 0.0259(17) 0.041(2) -0.0075(15) 0.0029(14) -0.0097(14)
Fe 0.01025(11) 0.01055(11) 0.01093(11) -0.00058(8) -0.00109(8) -0.00363(8)
P1 0.0173(2) 0.01262(19) 0.0143(2) -0.00072(15) -0.00285(16) -0.00679(16)
P2 0.0182(2) 0.0175(2) 0.0125(2) -0.00134(16) 0.00173(16) -0.00702(17)
N1 0.0135(7) 0.0158(7) 0.0155(7) 0.0003(5) 0.0008(5) -0.0029(5)
C1 0.0121(7) 0.0128(7) 0.0136(7) 0.0006(6) -0.0029(6) -0.0045(6)
C2 0.0107(7) 0.0131(7) 0.0141(8) -0.0005(6) -0.0029(6) -0.0020(6)
C3 0.0094(7) 0.0147(7) 0.0166(8) 0.0006(6) -0.0027(6) -0.0042(6)
C4 0.0114(7) 0.0136(7) 0.0162(8) -0.0004(6) -0.0042(6) -0.0038(6)
C5 0.0119(7) 0.0143(7) 0.0113(7) 0.0002(6) -0.0021(6) -0.0042(6)
C6 0.0130(7) 0.0120(7) 0.0120(7) 0.0011(6) -0.0021(6) -0.0031(6)
C7 0.0127(7) 0.0112(7) 0.0135(7) 0.0005(6) -0.0018(6) -0.0026(6)
C8 0.0101(7) 0.0147(7) 0.0144(8) 0.0021(6) -0.0032(6) -0.0025(6)
C9 0.0126(7) 0.0155(8) 0.0172(8) 0.0017(6) -0.0047(6) -0.0057(6)
C10 0.0127(7) 0.0145(7) 0.0145(8) 0.0013(6) -0.0055(6) -0.0042(6)
C16 0.0163(8) 0.0108(7) 0.0143(8) -0.0019(6) -0.0011(6) -0.0017(6)
C21 0.0135(8) 0.0164(8) 0.0170(8) -0.0009(6) 0.0012(6) -0.0030(6)
C20 0.0129(8) 0.0248(9) 0.0199(9) -0.0024(7) -0.0018(6) -0.0018(7)
C19 0.0196(9) 0.0203(9) 0.0184(9) 0.0017(7) -0.0009(7) 0.0032(7)
C18 0.0267(9) 0.0131(8) 0.0277(10) 0.0042(7) -0.0003(8) -0.0035(7)
C17 0.0226(9) 0.0129(8) 0.0262(9) -0.0001(7) -0.0040(7) -0.0058(7)
C22 0.0177(8) 0.0124(7) 0.0216(8) 0.0028(6) -0.0052(6) -0.0083(6)
C23 0.0260(9) 0.0244(9) 0.0272(10) -0.0012(7) -0.0076(7) -0.0133(8)
C24 0.0243(10) 0.0286(10) 0.0437(12) -0.0004(9) -0.0136(9) -0.0142(8)
C25 0.0174(9) 0.0230(9) 0.0482(12) 0.0013(8) -0.0020(8) -0.0106(8)
C26 0.0234(9) 0.0217(9) 0.0262(9) 0.0036(7) 0.0022(7) -0.0102(7)
C27 0.0205(8) 0.0188(8) 0.0195(8) 0.0040(7) -0.0045(7) -0.0095(7)
C11 0.0138(8) 0.0153(8) 0.0153(8) -0.0013(6) -0.0015(6) -0.0021(6)
C12 0.0174(8) 0.0177(8) 0.0216(9) 0.0022(7) -0.0026(7) -0.0054(7)
C13 0.0175(8) 0.0190(8) 0.0226(9) -0.0014(7) -0.0018(7) -0.0008(7)
C14 0.0196(9) 0.0262(9) 0.0237(9) -0.0011(7) 0.0022(7) -0.0020(7)
C15 0.0212(9) 0.0262(9) 0.0185(9) 0.0012(7) 0.0032(7) 0.0004(7)
C28 0.0178(8) 0.0175(8) 0.0181(8) -0.0038(6) -0.0039(6) -0.0075(7)
C29 0.0361(10) 0.0193(9) 0.0260(9) -0.0048(7) -0.0050(8) -0.0156(8)
C30 0.0226(9) 0.0219(9) 0.0182(8) -0.0064(7) -0.0042(7) -0.0074(7)
C31 0.0209(9) 0.0332(10) 0.0325(10) -0.0102(8) -0.0063(8) -0.0119(8)
C37 0.0284(9) 0.0212(8) 0.0151(8) 0.0012(7) -0.0062(7) -0.0130(7)
C38 0.0290(10) 0.0273(9) 0.0213(9) 0.0024(7) -0.0076(7) -0.0117(8)
C39 0.0324(11) 0.0335(11) 0.0350(11) 0.0016(9) -0.0157(9) -0.0098(9)
C40 0.0507(13) 0.0340(11) 0.0379(12) 0.0116(9) -0.0291(10) -0.0198(10)
C41 0.0587(14) 0.0471(13) 0.0240(10) 0.0168(9) -0.0199(10) -0.0358(11)
C42 0.0385(11) 0.0400(11) 0.0182(9) 0.0054(8) -0.0073(8) -0.0251(9)
C43 0.0165(8) 0.0181(8) 0.0128(8) 0.0034(6) -0.0010(6) -0.0085(7)
C44 0.0161(8) 0.0181(8) 0.0220(9) 0.0010(7) -0.0020(7) -0.0063(7)
C45 0.0296(10) 0.0183(8) 0.0292(10) 0.0001(7) -0.0064(8) -0.0101(8)
C46 0.0310(10) 0.0342(10) 0.0280(10) 0.0036(8) -0.0097(8) -0.0221(9)
C47 0.0165(9) 0.0383(11) 0.0240(9) 0.0059(8) -0.0052(7) -0.0126(8)
C48 0.0172(8) 0.0220(9) 0.0166(8) 0.0038(7) -0.0011(6) -0.0045(7)
C49 0.0128(8) 0.0205(8) 0.0148(8) 0.0001(6) 0.0012(6) -0.0034(7)
C50 0.0134(8) 0.0347(10) 0.0243(9) -0.0018(8) -0.0002(7) -0.0029(8)
C51 0.0204(9) 0.0206(9) 0.0179(8) -0.0037(7) 0.0028(7) -0.0012(7)
C52 0.0192(9) 0.0273(9) 0.0190(9) 0.0032(7) 0.0037(7) -0.0070(7)

loop_
_atom_type_symbol
_atom_type_description
_atom_type_scat_dispersion_real
_atom_type_scat_dispersion_imag
_atom_type_scat_source
C C 0.0033 0.0016 'International Tables Vol C Tables 4.2.6.8 and 6.1.1.4'
H H 0.0000 0.0000 'International Tables Vol C Tables 4.2.6.8 and 6.1.1.4'
Fe Fe 0.3463 0.8444 'International Tables Vol C Tables 4.2.6.8 and 6.1.1.4'
N N 0.0061 0.0033 'International Tables Vol C Tables 4.2.6.8 and 6.1.1.4'
O O 0.0106 0.0060 'International Tables Vol C Tables 4.2.6.8 and 6.1.1.4'
P P 0.1023 0.0942 'International Tables Vol C Tables 4.2.6.8 and 6.1.1.4'

loop_
_geom_angle_atom_site_label_1
_geom_angle_atom_site_label_2
_geom_angle_atom_site_label_3
_geom_angle
H32A C32 H32B 108.4
H32C C32 H32D 107.1
N2 C32 H32A 110.1
N2 C32 H32B 110.1
N2 C32 C10 108.23(15)
N2B C32 H32C 107.7
N2B C32 H32D 107.7
N2B C32 C10 118.52(19)
C10 C32 H32A 110.1
C10 C32 H32B 110.1
C10 C32 H32C 107.7
C10 C32 H32D 107.7
C36 N2 C32 115.6(2)
C36 N2 C33 104.1(2)
C33 N2 C32 111.8(2)
N2 C36 H36A 111.2
N2 C36 H36B 111.2
N2 C36 C35 102.9(4)
H36A C36 H36B 109.1
C35 C36 H36A 111.2
C35 C36 H36B 111.2
C36 C35 H35A 110.9
C36 C35 H35B 110.9
H35A C35 H35B 108.9
C34 C35 C36 104.3(6)
C34 C35 H35A 110.9
C34 C35 H35B 110.9
C35 C34 H34A 110.8
C35 C34 H34B 110.8
C35 C34 C33 104.7(5)
H34A C34 H34B 108.9
C33 C34 H34A 110.8
C33 C34 H34B 110.8
N2 C33 C34 103.2(3)
N2 C33 H33A 111.1
N2 C33 H33B 111.1
C34 C33 H33A 111.1
C34 C33 H33B 111.1
H33A C33 H33B 109.1
C32 N2B C36B 112.1(4)
C32 N2B C33B 113.2(3)
C36B N2B C33B 103.6(4)
N2B C36B H36C 111.1
N2B C36B H36D 111.1
N2B C36B C35B 103.4(6)
H36C C36B H36D 109.1
C35B C36B H36C 111.1
C35B C36B H36D 111.1
C36B C35B H35C 110.8
C36B C35B H35D 110.8
H35C C35B H35D 108.9
C34B C35B C36B 104.7(8)
C34B C35B H35C 110.8
C34B C35B H35D 110.8
C35B C34B H34C 110.8
C35B C34B H34D 110.8
C35B C34B C33B 104.6(7)
H34C C34B H34D 108.9
C33B C34B H34C 110.8
C33B C34B H34D 110.8
N2B C33B C34B 103.9(4)
N2B C33B H33C 111.0
N2B C33B H33D 111.0
C34B C33B H33C 111.0
C34B C33B H33D 111.0
H33C C33B H33D 109.0
HA O HB 109.5
C1 Fe C2 41.19(6)
C1 Fe C3 68.25(6)
C1 Fe C4 68.21(6)
C1 Fe C5 40.84(6)
C1 Fe C7 174.31(6)
C1 Fe C8 134.98(6)
C1 Fe C9 110.10(6)
C2 Fe C3 40.41(6)
C2 Fe C4 67.94(6)
C2 Fe C5 68.40(6)
C2 Fe C7 144.35(6)
C2 Fe C8 172.50(6)
C2 Fe C9 132.89(6)
C3 Fe C4 39.82(6)
C3 Fe C7 115.31(6)
C3 Fe C8 147.08(6)
C3 Fe C9 171.39(6)
C4 Fe C8 118.09(6)
C5 Fe C3 67.25(6)
C5 Fe C4 39.97(6)
C5 Fe C7 135.31(6)
C5 Fe C8 112.88(6)
C5 Fe C9 117.47(6)
C6 Fe C1 143.79(6)
C6 Fe C2 111.83(6)
C6 Fe C3 107.81(6)
C6 Fe C4 132.74(6)
C6 Fe C5 172.56(6)
C6 Fe C7 40.70(6)
C6 Fe C8 67.93(6)
C6 Fe C9 68.20(6)
C6 Fe C10 41.23(6)
C7 Fe C4 111.34(6)
C7 Fe C8 39.78(6)
C7 Fe C9 67.09(6)
C9 Fe C4 148.29(6)
C9 Fe C8 39.67(6)
C10 Fe C1 113.03(6)
C10 Fe C2 106.74(6)
C10 Fe C3 131.55(6)
C10 Fe C4 170.99(6)
C10 Fe C5 146.20(6)
C10 Fe C7 68.37(6)
C10 Fe C8 67.87(6)
C10 Fe C9 40.53(6)
C1 P1 C16 100.00(7)
C1 P1 C22 105.00(7)
C22 P1 C16 100.18(7)
C6 P2 C37 100.01(7)
C6 P2 C43 102.60(7)
C43 P2 C37 99.31(7)
C12 N1 C11 113.44(12)
C15 N1 C11 112.67(13)
C15 N1 C12 103.69(13)
P1 C1 Fe 132.11(8)
C2 C1 Fe 69.43(8)
C2 C1 P1 123.58(12)
C5 C1 Fe 69.93(8)
C5 C1 P1 129.01(11)
C5 C1 C2 106.87(13)
C1 C2 Fe 69.38(8)
C1 C2 C11 129.15(14)
C3 C2 Fe 70.26(8)
C3 C2 C1 107.37(13)
C3 C2 C11 123.47(14)
C11 C2 Fe 126.40(11)
Fe C3 H3 125.3
C2 C3 Fe 69.33(8)
C2 C3 H3 125.1
C4 C3 Fe 71.80(9)
C4 C3 C2 109.74(13)
C4 C3 H3 125.1
C3 C4 Fe 68.39(9)
C3 C4 C5 106.67(13)
C3 C4 C28 124.75(14)
C5 C4 Fe 68.18(8)
C5 C4 C28 127.91(14)
C28 C4 Fe 135.42(11)
Fe C5 H5 125.2
C1 C5 Fe 69.23(8)
C1 C5 H5 125.3
C4 C5 Fe 71.85(9)
C4 C5 C1 109.33(13)
C4 C5 H5 125.3
P2 C6 Fe 130.11(8)
C7 C6 Fe 70.39(8)
C7 C6 P2 129.07(12)
C7 C6 C10 107.22(13)
C10 C6 Fe 69.47(8)
C10 C6 P2 123.40(12)
Fe C7 H7 125.2
C6 C7 Fe 68.91(8)
C6 C7 H7 125.4
C8 C7 Fe 72.14(9)
C8 C7 C6 109.28(14)
C8 C7 H7 125.4
C7 C8 Fe 68.08(8)
C7 C8 C49 126.46(14)
C9 C8 Fe 68.34(8)
C9 C8 C7 106.79(13)
C9 C8 C49 125.70(14)
C49 C8 Fe 137.51(11)
Fe C9 H9 125.5
C8 C9 Fe 71.99(9)
C8 C9 H9 125.2
C8 C9 C10 109.53(13)
C10 C9 Fe 68.88(9)
C10 C9 H9 125.2
C32 C10 Fe 128.15(11)
C6 C10 C32 126.25(14)
C6 C10 Fe 69.29(8)
C9 C10 C32 126.49(14)
C9 C10 Fe 70.59(9)
C9 C10 C6 107.15(13)
C21 C16 P1 123.44(12)
C17 C16 P1 118.31(12)
C17 C16 C21 118.15(15)
C16 C21 H21 119.7
C20 C21 C16 120.69(15)
C20 C21 H21 119.7
C21 C20 H20 119.8
C19 C20 C21 120.47(16)
C19 C20 H20 119.8
C20 C19 H19 120.3
C18 C19 C20 119.48(16)
C18 C19 H19 120.3
C19 C18 H18 119.9
C19 C18 C17 120.14(16)
C17 C18 H18 119.9
C16 C17 H17 119.5
C18 C17 C16 121.06(16)
C18 C17 H17 119.5
C23 C22 P1 117.48(13)
C27 C22 P1 124.20(12)
C27 C22 C23 118.31(15)
C22 C23 H23 119.4
C24 C23 C22 121.11(18)
C24 C23 H23 119.4
C23 C24 H24 120.1
C25 C24 C23 119.71(17)
C25 C24 H24 120.1
C24 C25 H25 119.9
C24 C25 C26 120.16(17)
C26 C25 H25 119.9
C25 C26 H26 119.9
C25 C26 C27 120.16(18)
C27 C26 H26 119.9
C22 C27 H27 119.7
C26 C27 C22 120.53(16)
C26 C27 H27 119.7
N1 C11 C2 111.95(13)
N1 C11 H11A 109.2
N1 C11 H11B 109.2
C2 C11 H11A 109.2
C2 C11 H11B 109.2
H11A C11 H11B 107.9
N1 C12 H12A 110.9
N1 C12 H12B 110.9
N1 C12 C13 104.50(13)
H12A C12 H12B 108.9
C13 C12 H12A 110.9
C13 C12 H12B 110.9
C12 C13 H13A 110.9
C12 C13 H13B 110.9
C12 C13 C14 104.46(13)
H13A C13 H13B 108.9
C14 C13 H13A 110.9
C14 C13 H13B 110.9
C13 C14 H14A 111.1
C13 C14 H14B 111.1
H14A C14 H14B 109.0
C15 C14 C13 103.47(14)
C15 C14 H14A 111.1
C15 C14 H14B 111.1
N1 C15 C14 102.61(14)
N1 C15 H15A 111.2
N1 C15 H15B 111.2
C14 C15 H15A 111.2
C14 C15 H15B 111.2
H15A C15 H15B 109.2
C4 C28 C29 111.25(13)
C4 C28 C30 111.58(13)
C4 C28 C31 106.94(13)
C29 C28 C31 108.44(14)
C30 C28 C29 110.63(14)
C30 C28 C31 107.82(14)
C28 C29 H29A 109.5
C28 C29 H29B 109.5
C28 C29 H29C 109.5
H29A C29 H29B 109.5
H29A C29 H29C 109.5
H29B C29 H29C 109.5
C28 C30 H30A 109.5
C28 C30 H30B 109.5
C28 C30 H30C 109.5
H30A C30 H30B 109.5
H30A C30 H30C 109.5
H30B C30 H30C 109.5
C28 C31 H31A 109.5
C28 C31 H31B 109.5
C28 C31 H31C 109.5
H31A C31 H31B 109.5
H31A C31 H31C 109.5
H31B C31 H31C 109.5
C38 C37 P2 124.19(13)
C42 C37 P2 117.42(14)
C42 C37 C38 118.38(16)
C37 C38 H38 119.6
C39 C38 C37 120.88(17)
C39 C38 H38 119.6
C38 C39 H39 120.1
C40 C39 C38 119.81(19)
C40 C39 H39 120.1
C39 C40 H40 120.0
C41 C40 C39 120.03(18)
C41 C40 H40 120.0
C40 C41 H41 119.8
C40 C41 C42 120.32(18)
C42 C41 H41 119.8
C37 C42 H42 119.7
C41 C42 C37 120.56(19)
C41 C42 H42 119.7
C44 C43 P2 123.55(12)
C48 C43 P2 118.23(13)
C48 C43 C44 118.20(15)
C43 C44 H44 119.6
C45 C44 C43 120.85(16)
C45 C44 H44 119.6
C44 C45 H45 120.0
C46 C45 C44 120.06(17)
C46 C45 H45 120.0
C45 C46 H46 120.1
C47 C46 C45 119.85(17)
C47 C46 H46 120.1
C46 C47 H47 120.0
C46 C47 C48 120.10(16)
C48 C47 H47 120.0
C43 C48 H48 119.5
C47 C48 C43 120.93(16)
C47 C48 H48 119.5
C8 C49 C50 106.16(13)
C8 C49 C51 112.09(13)
C8 C49 C52 111.69(13)
C51 C49 C50 107.81(14)
C51 C49 C52 109.94(14)
C52 C49 C50 108.96(14)
C49 C50 H50A 109.5
C49 C50 H50B 109.5
C49 C50 H50C 109.5
H50A C50 H50B 109.5
H50A C50 H50C 109.5
H50B C50 H50C 109.5
C49 C51 H51A 109.5
C49 C51 H51B 109.5
C49 C51 H51C 109.5
H51A C51 H51B 109.5
H51A C51 H51C 109.5
H51B C51 H51C 109.5
C49 C52 H52A 109.5
C49 C52 H52B 109.5
C49 C52 H52C 109.5
H52A C52 H52B 109.5
H52A C52 H52C 109.5
H52B C52 H52C 109.5

loop_
_geom_bond_atom_site_label_1
_geom_bond_atom_site_label_2
_geom_bond_distance
C32 H32A 0.9900
C32 H32B 0.9900
C32 H32C 0.9900
C32 H32D 0.9900
C32 N2 1.487(3)
C32 N2B 1.423(4)
C32 C10 1.499(2)
N2 C36 1.456(4)
N2 C33 1.460(4)
C36 H36A 0.9900
C36 H36B 0.9900
C36 C35 1.534(11)
C35 H35A 0.9900
C35 H35B 0.9900
C35 C34 1.530(6)
C34 H34A 0.9900
C34 H34B 0.9900
C34 C33 1.535(5)
C33 H33A 0.9900
C33 H33B 0.9900
N2B C36B 1.469(6)
N2B C33B 1.470(6)
C36B H36C 0.9900
C36B H36D 0.9900
C36B C35B 1.530(16)
C35B H35C 0.9900
C35B H35D 0.9900
C35B C34B 1.529(12)
C34B H34C 0.9900
C34B H34D 0.9900
C34B C33B 1.541(7)
C33B H33C 0.9900
C33B H33D 0.9900
O HA 0.8702
O HB 0.8703
Fe C1 2.0507(15)
Fe C2 2.0514(15)
Fe C3 2.0638(15)
Fe C4 2.1088(15)
Fe C5 2.0601(15)
Fe C6 2.0460(15)
Fe C7 2.0657(15)
Fe C8 2.1194(15)
Fe C9 2.0712(15)
Fe C10 2.0484(15)
P1 C1 1.8152(16)
P1 C16 1.8463(16)
P1 C22 1.8415(16)
P2 C6 1.8132(15)
P2 C37 1.8427(17)
P2 C43 1.8417(17)
N1 C11 1.470(2)
N1 C12 1.467(2)
N1 C15 1.458(2)
C1 C2 1.443(2)
C1 C5 1.434(2)
C2 C3 1.421(2)
C2 C11 1.503(2)
C3 H3 0.9500
C3 C4 1.421(2)
C4 C5 1.425(2)
C4 C28 1.518(2)
C5 H5 0.9500
C6 C7 1.430(2)
C6 C10 1.442(2)
C7 H7 0.9500
C7 C8 1.425(2)
C8 C9 1.423(2)
C8 C49 1.519(2)
C9 H9 0.9500
C9 C10 1.427(2)
C16 C21 1.396(2)
C16 C17 1.395(2)
C21 H21 0.9500
C21 C20 1.389(2)
C20 H20 0.9500
C20 C19 1.387(2)
C19 H19 0.9500
C19 C18 1.382(3)
C18 H18 0.9500
C18 C17 1.392(2)
C17 H17 0.9500
C22 C23 1.395(2)
C22 C27 1.394(2)
C23 H23 0.9500
C23 C24 1.389(3)
C24 H24 0.9500
C24 C25 1.378(3)
C25 H25 0.9500
C25 C26 1.384(3)
C26 H26 0.9500
C26 C27 1.389(2)
C27 H27 0.9500
C11 H11A 0.9900
C11 H11B 0.9900
C12 H12A 0.9900
C12 H12B 0.9900
C12 C13 1.537(2)
C13 H13A 0.9900
C13 H13B 0.9900
C13 C14 1.542(2)
C14 H14A 0.9900
C14 H14B 0.9900
C14 C15 1.526(2)
C15 H15A 0.9900
C15 H15B 0.9900
C28 C29 1.532(2)
C28 C30 1.526(2)
C28 C31 1.543(2)
C29 H29A 0.9800
C29 H29B 0.9800
C29 H29C 0.9800
C30 H30A 0.9800
C30 H30B 0.9800
C30 H30C 0.9800
C31 H31A 0.9800
C31 H31B 0.9800
C31 H31C 0.9800
C37 C38 1.395(3)
C37 C42 1.394(2)
C38 H38 0.9500
C38 C39 1.395(3)
C39 H39 0.9500
C39 C40 1.383(3)
C40 H40 0.9500
C40 C41 1.378(3)
C41 H41 0.9500
C41 C42 1.394(3)
C42 H42 0.9500
C43 C44 1.397(2)
C43 C48 1.394(2)
C44 H44 0.9500
C44 C45 1.386(2)
C45 H45 0.9500
C45 C46 1.386(3)
C46 H46 0.9500
C46 C47 1.382(3)
C47 H47 0.9500
C47 C48 1.387(3)
C48 H48 0.9500
C49 C50 1.545(2)
C49 C51 1.530(2)
C49 C52 1.534(2)
C50 H50A 0.9800
C50 H50B 0.9800
C50 H50C 0.9800
C51 H51A 0.9800
C51 H51B 0.9800
C51 H51C 0.9800
C52 H52A 0.9800
C52 H52B 0.9800
C52 H52C 0.9800

loop_
_geom_torsion_atom_site_label_1
_geom_torsion_atom_site_label_2
_geom_torsion_atom_site_label_3
_geom_torsion_atom_site_label_4
_geom_torsion
C32 N2 C36 C35 168.2(4)
C32 N2 C33 C34 -168.9(3)
C32 N2B C36B C35B -166.6(5)
C32 N2B C33B C34B 163.6(4)
N2 C32 C10 Fe 166.89(15)
N2 C32 C10 C6 75.8(2)
N2 C32 C10 C9 -99.9(2)
N2 C36 C35 C34 -28.6(8)
C36 N2 C33 C34 -43.4(4)
C36 C35 C34 C33 2.7(8)
C35 C34 C33 N2 24.0(7)
C33 N2 C36 C35 45.2(5)
N2B C32 C10 Fe -158.7(2)
N2B C32 C10 C6 110.2(3)
N2B C32 C10 C9 -65.5(3)
N2B C36B C35B C34B 28.8(8)
C36B N2B C33B C34B 41.9(5)
C36B C35B C34B C33B -3.5(9)
C35B C34B C33B N2B -23.0(7)
C33B N2B C36B C35B -44.2(6)
Fe C1 C2 C3 -60.27(10)
Fe C1 C2 C11 120.75(16)
Fe C1 C5 C4 60.92(10)
Fe C2 C3 C4 -60.65(11)
Fe C2 C11 N1 -161.89(11)
Fe C3 C4 C5 -57.59(10)
Fe C3 C4 C28 131.12(15)
Fe C4 C5 C1 -59.31(10)
Fe C4 C28 C29 42.1(2)
Fe C4 C28 C30 -82.00(18)
Fe C4 C28 C31 160.32(13)
Fe C6 C7 C8 61.11(10)
Fe C6 C10 C32 122.80(15)
Fe C6 C10 C9 -60.76(10)
Fe C7 C8 C9 57.51(10)
Fe C7 C8 C49 -133.70(15)
Fe C8 C9 C10 58.85(10)
Fe C8 C49 C50 163.53(14)
Fe C8 C49 C51 -79.00(19)
Fe C8 C49 C52 44.9(2)
Fe C9 C10 C32 -123.65(15)
Fe C9 C10 C6 59.93(10)
P1 C1 C2 Fe -127.63(11)
P1 C1 C2 C3 172.10(11)
P1 C1 C2 C11 -6.9(2)
P1 C1 C5 Fe 128.52(13)
P1 C1 C5 C4 -170.56(11)
P1 C16 C21 C20 176.93(12)
P1 C16 C17 C18 -177.25(13)
P1 C22 C23 C24 -178.81(14)
P1 C22 C27 C26 177.86(13)
P2 C6 C7 Fe 126.27(13)
P2 C6 C7 C8 -172.61(11)
P2 C6 C10 C32 -2.4(2)
P2 C6 C10 Fe -125.25(11)
P2 C6 C10 C9 173.99(11)
P2 C37 C38 C39 -177.44(15)
P2 C37 C42 C41 177.79(15)
P2 C43 C44 C45 179.98(13)
P2 C43 C48 C47 -179.45(13)
N1 C12 C13 C14 16.68(18)
C1 P1 C16 C21 21.64(15)
C1 P1 C16 C17 -162.06(13)
C1 P1 C22 C23 -110.86(13)
C1 P1 C22 C27 70.43(15)
C1 C2 C3 Fe 59.71(10)
C1 C2 C3 C4 -0.94(17)
C1 C2 C11 N1 106.05(18)
C2 C1 C5 Fe -59.89(10)
C2 C1 C5 C4 1.03(17)
C2 C3 C4 Fe 59.14(10)
C2 C3 C4 C5 1.56(17)
C2 C3 C4 C28 -169.74(14)
C3 C2 C11 N1 -72.78(18)
C3 C4 C5 Fe 57.72(10)
C3 C4 C5 C1 -1.59(17)
C3 C4 C28 C29 -51.7(2)
C3 C4 C28 C30 -175.75(14)
C3 C4 C28 C31 66.57(19)
C5 C1 C2 Fe 60.22(10)
C5 C1 C2 C3 -0.06(16)
C5 C1 C2 C11 -179.04(14)
C5 C4 C28 C29 138.92(16)
C5 C4 C28 C30 14.8(2)
C5 C4 C28 C31 -102.84(18)
C6 P2 C37 C38 0.85(17)
C6 P2 C37 C42 -178.02(14)
C6 P2 C43 C44 67.28(15)
C6 P2 C43 C48 -114.47(13)
C6 C7 C8 Fe -59.13(10)
C6 C7 C8 C9 -1.62(17)
C6 C7 C8 C49 167.17(14)
C7 C6 C10 C32 -176.62(14)
C7 C6 C10 Fe 60.58(10)
C7 C6 C10 C9 -0.18(16)
C7 C8 C9 Fe -57.35(10)
C7 C8 C9 C10 1.50(17)
C7 C8 C49 C50 -99.62(18)
C7 C8 C49 C51 17.9(2)
C7 C8 C49 C52 141.74(16)
C8 C9 C10 C32 175.60(14)
C8 C9 C10 Fe -60.75(11)
C8 C9 C10 C6 -0.82(17)
C9 C8 C49 C50 67.13(19)
C9 C8 C49 C51 -175.40(14)
C9 C8 C49 C52 -51.5(2)
C10 C32 N2 C36 64.5(3)
C10 C32 N2 C33 -176.6(2)
C10 C32 N2B C36B -58.9(4)
C10 C32 N2B C33B -175.6(3)
C10 C6 C7 Fe -59.99(10)
C10 C6 C7 C8 1.12(17)
C16 P1 C1 Fe 156.48(11)
C16 P1 C1 C2 -111.71(13)
C16 P1 C1 C5 58.61(15)
C16 P1 C22 C23 145.79(13)
C16 P1 C22 C27 -32.91(15)
C16 C21 C20 C19 0.0(2)
C21 C16 C17 C18 -0.7(2)
C21 C20 C19 C18 -0.5(2)
C20 C19 C18 C17 0.4(3)
C19 C18 C17 C16 0.3(3)
C17 C16 C21 C20 0.6(2)
C22 P1 C1 Fe 53.00(12)
C22 P1 C1 C2 144.81(13)
C22 P1 C1 C5 -44.86(15)
C22 P1 C16 C21 129.01(14)
C22 P1 C16 C17 -54.68(14)
C22 C23 C24 C25 1.5(3)
C23 C22 C27 C26 -0.8(2)
C23 C24 C25 C26 -2.1(3)
C24 C25 C26 C27 1.3(3)
C25 C26 C27 C22 0.2(3)
C27 C22 C23 C24 0.0(2)
C11 N1 C12 C13 -162.29(13)
C11 N1 C15 C14 170.07(14)
C11 C2 C3 Fe -121.24(14)
C11 C2 C3 C4 178.11(13)
C12 N1 C11 C2 -79.96(17)
C12 N1 C15 C14 47.01(17)
C12 C13 C14 C15 11.11(19)
C13 C14 C15 N1 -35.22(18)
C15 N1 C11 C2 162.61(14)
C15 N1 C12 C13 -39.75(17)
C28 C4 C5 Fe -131.35(15)
C28 C4 C5 C1 169.34(14)
C37 P2 C6 Fe 172.11(10)
C37 P2 C6 C7 75.30(15)
C37 P2 C6 C10 -97.53(13)
C37 P2 C43 C44 -35.26(15)
C37 P2 C43 C48 142.99(13)
C37 C38 C39 C40 -0.3(3)
C38 C37 C42 C41 -1.1(3)
C38 C39 C40 C41 -1.1(3)
C39 C40 C41 C42 1.3(3)
C40 C41 C42 C37 -0.2(3)
C42 C37 C38 C39 1.4(3)
C43 P2 C6 Fe 70.12(11)
C43 P2 C6 C7 -26.69(16)
C43 P2 C6 C10 160.48(12)
C43 P2 C37 C38 105.53(16)
C43 P2 C37 C42 -73.33(15)
C43 C44 C45 C46 -1.1(3)
C44 C43 C48 C47 -1.1(2)
C44 C45 C46 C47 -0.1(3)
C45 C46 C47 C48 0.7(3)
C46 C47 C48 C43 -0.1(3)
C48 C43 C44 C45 1.7(2)
C49 C8 C9 Fe 133.75(15)
C49 C8 C9 C10 -167.40(14)
